data_7025928
loop_
_publ_author_name
'Han, Ying-Feng'
'Li, Hao'
'Fei, Yue'
'Lin, Yue-Jian'
'Zhang, Wan-Zheng'
'Jin, Guo-Xin'

_publ_section_title
;
 Synthesis and structural characterization of binuclear half-sandwich
 iridium, rhodium and ruthenium complexes containing
 4,4'-dipyridyldisulfide (4DPDS) ligands.
;
_journal_issue 30
_journal_name_full 'Dalton transactions (Cambridge, England : 2003)'
_journal_page_first 7119
_journal_page_last 7124
_journal_paper_doi 10.1039/c0dt00057d
_journal_volume 39
_journal_year 2010
_chemical_formula_sum 'C46 H48 Cl14 F6 N4 O6 Ru2 S6'
_chemical_formula_weight 1757.68
_chemical_name_systematic
;
?
;
_space_group_IT_number 15
_symmetry_cell_setting monoclinic
_symmetry_space_group_name_Hall '-C 2yc'
_symmetry_space_group_name_H-M 'C 1 2/c 1'
_atom_sites_solution_hydrogens geom
_atom_sites_solution_primary direct
_atom_sites_solution_secondary difmap
_audit_creation_method SHELXL-97
_cell_angle_alpha 90.00
_cell_angle_beta 94.083(5)
_cell_angle_gamma 90.00
_cell_formula_units_Z 4
_cell_length_a 18.679(7)
_cell_length_b 11.237(4)
_cell_length_c 32.559(12)
_cell_measurement_reflns_used 891
_cell_measurement_temperature 293(2)
_cell_measurement_theta_max 21.434
_cell_measurement_theta_min 2.420
_cell_volume 6817(4)
_computing_cell_refinement 'Bruker SMART'
_computing_data_collection 'Bruker SMART'
_computing_data_reduction 'Bruker SHELXTL'
_computing_molecular_graphics 'Bruker SHELXTL'
_computing_publication_material 'Bruker SHELXTL'
_computing_structure_refinement 'SHELXL-97 (Sheldrick, 1997)'
_computing_structure_solution 'SHELXS-97 (Sheldrick, 1990)'
_diffrn_ambient_temperature 293(2)
_diffrn_measured_fraction_theta_full 0.996
_diffrn_measured_fraction_theta_max 0.996
_diffrn_measurement_device_type 'CCD area detector'
_diffrn_measurement_method 'phi and omega scans'
_diffrn_radiation_monochromator graphite
_diffrn_radiation_source 'fine-focus sealed tube'
_diffrn_radiation_type MoK\a
_diffrn_radiation_wavelength 0.71073
_diffrn_reflns_av_R_equivalents 0.0498
_diffrn_reflns_av_sigmaI/netI 0.0824
_diffrn_reflns_limit_h_max 21
_diffrn_reflns_limit_h_min -21
_diffrn_reflns_limit_k_max 13
_diffrn_reflns_limit_k_min -11
_diffrn_reflns_limit_l_max 36
_diffrn_reflns_limit_l_min -38
_diffrn_reflns_number 13708
_diffrn_reflns_theta_full 25.01
_diffrn_reflns_theta_max 25.01
_diffrn_reflns_theta_min 2.12
_diffrn_standards_decay_% 4.15
_exptl_absorpt_coefficient_mu 1.238
_exptl_absorpt_correction_T_max 0.9074
_exptl_absorpt_correction_T_min 0.8656
_exptl_absorpt_correction_type multi-scan
_exptl_absorpt_process_details sadabs
_exptl_crystal_density_diffrn 1.713
_exptl_crystal_density_method 'not measured'
_exptl_crystal_description prism
_exptl_crystal_F_000 3504
_exptl_crystal_size_max 0.12
_exptl_crystal_size_mid 0.10
_exptl_crystal_size_min 0.08
_refine_diff_density_max 2.185
_refine_diff_density_min -1.285
_refine_diff_density_rms 0.139
_refine_ls_extinction_method none
_refine_ls_goodness_of_fit_ref 0.980
_refine_ls_hydrogen_treatment constr
_refine_ls_matrix_type full
_refine_ls_number_parameters 362
_refine_ls_number_reflns 5971
_refine_ls_number_restraints 6
_refine_ls_restrained_S_all 0.993
_refine_ls_R_factor_all 0.1113
_refine_ls_R_factor_gt 0.0755
_refine_ls_shift/su_max 0.001
_refine_ls_shift/su_mean 0.000
_refine_ls_structure_factor_coef Fsqd
_refine_ls_weighting_details 'calc w=1/[\s^2^(Fo^2^)+(0.1390P)^2^+0.0000P] where P=(Fo^2^+2Fc^2^)/3'
_refine_ls_weighting_scheme calc
_refine_ls_wR_factor_gt 0.2044
_refine_ls_wR_factor_ref 0.2211
_reflns_number_gt 3778
_reflns_number_total 5971
_reflns_threshold_expression >2sigma(I)
_cod_data_source_file c0dt00057d.txt
_cod_data_source_block Complex_3c_CHCl3
_cod_depositor_comments
;
The following automatic conversions were performed:

'_symmetry_cell_setting' value 'Monoclinic' changed to 'monoclinic'
according to /home/saulius/struct/CIF-dictionaries/cif_core.dic
dictionary named 'cif_core.dic' version 2.4.2 from 2011-04-26.

Automatic conversion script
Id: cif_fix_values 1891 2012-01-12 08:04:46Z andrius 
;
_cod_original_cell_volume 6816(4)
_cod_original_sg_symbol_H-M C2/c
_cod_database_code 7025928

loop_
_symmetry_equiv_pos_as_xyz
'x, y, z'
'-x, y, -z+1/2'
'x+1/2, y+1/2, z'
'-x+1/2, y+1/2, -z+1/2'
'-x, -y, -z'
'x, -y, z-1/2'
'-x+1/2, -y+1/2, -z'
'x+1/2, -y+1/2, z-1/2'

loop_
_atom_site_label
_atom_site_type_symbol
_atom_site_fract_x
_atom_site_fract_y
_atom_site_fract_z
_atom_site_U_iso_or_equiv
_atom_site_adp_type
_atom_site_occupancy
_atom_site_symmetry_multiplicity
_atom_site_calc_flag
_atom_site_refinement_flags
Ru1 Ru 0.26289(3) 0.45195(6) 0.627167(18) 0.0378(2) Uani 1 1 d .
Cl1 Cl 0.33395(13) 0.2971(2) 0.59933(7) 0.0586(6) Uani 1 1 d .
S1 S 0.48413(12) 0.8612(2) 0.55613(7) 0.0561(6) Uani 1 1 d .
S2 S 0.43205(13) 1.0199(2) 0.55379(7) 0.0538(6) Uani 1 1 d .
N1 N 0.3319(3) 0.5825(6) 0.60184(18) 0.0381(15) Uani 1 1 d .
N2 N 0.2990(3) 1.0394(5) 0.43109(19) 0.0372(15) Uani 1 1 d .
C1 C 0.4002(4) 0.5600(7) 0.5951(2) 0.045(2) Uani 1 1 d .
H1 H 0.4172 0.4829 0.5995 0.054 Uiso 1 1 calc R
C2 C 0.4463(5) 0.6441(8) 0.5822(3) 0.051(2) Uani 1 1 d .
H2 H 0.4939 0.6253 0.5784 0.062 Uiso 1 1 calc R
C3 C 0.4204(4) 0.7578(7) 0.5751(2) 0.0406(19) Uani 1 1 d .
C4 C 0.3533(4) 0.7828(7) 0.5819(2) 0.043(2) Uani 1 1 d .
H4 H 0.3358 0.8594 0.5773 0.052 Uiso 1 1 calc R
C5 C 0.3095(4) 0.6966(7) 0.5958(2) 0.044(2) Uani 1 1 d .
H5 H 0.2628 0.7167 0.6013 0.053 Uiso 1 1 calc R
C6 C 0.3817(4) 1.0205(7) 0.5055(2) 0.0400(19) Uani 1 1 d .
C7 C 0.3807(5) 0.9314(7) 0.4762(3) 0.044(2) Uani 1 1 d .
H7 H 0.4080 0.8630 0.4812 0.053 Uiso 1 1 calc R
C8 C 0.3400(4) 0.9431(7) 0.4402(3) 0.0422(19) Uani 1 1 d .
H8 H 0.3404 0.8819 0.4210 0.051 Uiso 1 1 calc R
C9 C 0.3011(5) 1.1264(7) 0.4595(3) 0.046(2) Uani 1 1 d .
H9 H 0.2746 1.1951 0.4537 0.056 Uiso 1 1 calc R
C10 C 0.3401(5) 1.1192(7) 0.4964(3) 0.047(2) Uani 1 1 d .
H10 H 0.3386 1.1809 0.5154 0.057 Uiso 1 1 calc R
C11 C 0.2844(6) 0.5363(9) 0.6886(2) 0.059(3) Uani 1 1 d .
C12 C 0.3001(6) 0.4149(8) 0.6913(2) 0.055(2) Uani 1 1 d .
H12 H 0.3448 0.3895 0.7023 0.066 Uiso 1 1 calc R
C13 C 0.2483(5) 0.3320(9) 0.6774(3) 0.057(2) Uani 1 1 d .
H13 H 0.2599 0.2517 0.6794 0.068 Uiso 1 1 calc R
C14 C 0.1804(5) 0.3625(8) 0.6607(3) 0.052(2) Uani 1 1 d .
C15 C 0.1676(5) 0.4838(8) 0.6582(3) 0.051(2) Uani 1 1 d .
H15 H 0.1231 0.5087 0.6468 0.062 Uiso 1 1 calc R
C16 C 0.2160(5) 0.5694(9) 0.6714(2) 0.054(2) Uani 1 1 d .
H16 H 0.2037 0.6495 0.6690 0.065 Uiso 1 1 calc R
C17 C 0.3392(7) 0.6312(10) 0.7027(3) 0.074(3) Uani 1 1 d .
H17 H 0.3358 0.6943 0.6819 0.089 Uiso 1 1 calc R
C18 C 0.3120(8) 0.6858(13) 0.7433(4) 0.111(5) Uani 1 1 d .
H18A H 0.3089 0.6243 0.7635 0.166 Uiso 1 1 calc R
H18B H 0.2654 0.7206 0.7374 0.166 Uiso 1 1 calc R
H18C H 0.3450 0.7460 0.7537 0.166 Uiso 1 1 calc R
C19 C 0.4132(8) 0.5970(13) 0.7077(4) 0.109(5) Uani 1 1 d .
H19A H 0.4207 0.5470 0.7315 0.163 Uiso 1 1 calc R
H19B H 0.4426 0.6668 0.7112 0.163 Uiso 1 1 calc R
H19C H 0.4258 0.5542 0.6838 0.163 Uiso 1 1 calc R
C20 C 0.1247(6) 0.2740(11) 0.6471(3) 0.082(3) Uani 1 1 d .
H20A H 0.0969 0.3038 0.6234 0.124 Uiso 1 1 calc R
H20B H 0.0938 0.2601 0.6690 0.124 Uiso 1 1 calc R
H20C H 0.1474 0.2007 0.6402 0.124 Uiso 1 1 calc R
S3 S 0.4264(3) 0.6955(4) 0.37336(15) 0.1366(19) Uani 1 1 d D
C21 C 0.4305(14) 0.638(3) 0.3255(11) 0.32(2) Uiso 1 1 d D
F1 F 0.3909(10) 0.6922(17) 0.2952(6) 0.267(7) Uiso 1 1 d D
F2 F 0.4998(11) 0.6485(17) 0.3156(6) 0.267(7) Uiso 1 1 d D
F3 F 0.4021(13) 0.527(2) 0.3251(8) 0.332(11) Uiso 1 1 d D
O1 O 0.3543(4) 0.7025(8) 0.3793(3) 0.117(3) Uani 1 1 d D
O2 O 0.4620(7) 0.6088(16) 0.3953(5) 0.264(12) Uani 1 1 d D
O3 O 0.4593(8) 0.8021(10) 0.3656(5) 0.186(6) Uani 1 1 d D
C22 C 0.1513(7) 0.9767(10) 0.5401(4) 0.083(3) Uani 1 1 d .
H22 H 0.1194 0.9364 0.5582 0.100 Uiso 1 1 calc R
Cl2 Cl 0.2139(2) 1.0589(3) 0.57040(11) 0.1032(11) Uani 1 1 d .
Cl3 Cl 0.19198(18) 0.8713(3) 0.51167(9) 0.0884(9) Uani 1 1 d .
Cl4 Cl 0.0997(2) 1.0750(3) 0.50775(14) 0.1171(13) Uani 1 1 d .
C23 C 0.1049(8) 0.4512(12) 0.3251(5) 0.107(4) Uani 1 1 d .
H23 H 0.0970 0.3924 0.3465 0.129 Uiso 1 1 calc R
Cl5 Cl 0.1905(3) 0.5104(5) 0.33257(17) 0.1458(17) Uani 1 1 d .
Cl6 Cl 0.0992(3) 0.3812(5) 0.27534(16) 0.167(2) Uani 1 1 d .
Cl7 Cl 0.0431(3) 0.5641(4) 0.3264(2) 0.163(2) Uani 1 1 d .

loop_
_atom_site_aniso_label
_atom_site_aniso_U_11
_atom_site_aniso_U_22
_atom_site_aniso_U_33
_atom_site_aniso_U_23
_atom_site_aniso_U_13
_atom_site_aniso_U_12
Ru1 0.0428(4) 0.0348(4) 0.0364(4) 0.0071(3) 0.0070(3) 0.0109(3)
Cl1 0.0633(15) 0.0468(14) 0.0663(14) 0.0000(11) 0.0092(12) 0.0166(11)
S1 0.0363(13) 0.0699(16) 0.0617(14) 0.0248(12) 0.0009(10) -0.0040(11)
S2 0.0589(15) 0.0499(14) 0.0511(13) 0.0088(10) -0.0066(11) -0.0125(11)
N1 0.036(4) 0.041(4) 0.038(3) 0.004(3) 0.006(3) 0.008(3)
N2 0.044(4) 0.029(3) 0.040(3) 0.009(3) 0.009(3) 0.005(3)
C1 0.043(5) 0.039(5) 0.054(5) 0.014(4) 0.003(4) 0.014(4)
C2 0.037(5) 0.062(6) 0.057(5) 0.011(5) 0.009(4) 0.010(4)
C3 0.040(5) 0.047(5) 0.035(4) 0.009(4) -0.001(3) -0.002(4)
C4 0.041(5) 0.041(5) 0.047(5) 0.007(4) 0.001(4) 0.008(4)
C5 0.040(5) 0.040(5) 0.052(5) 0.011(4) 0.005(4) 0.009(4)
C6 0.036(5) 0.034(5) 0.051(5) 0.007(4) 0.009(4) -0.010(3)
C7 0.047(5) 0.029(5) 0.057(5) 0.010(4) 0.000(4) 0.003(3)
C8 0.046(5) 0.030(4) 0.051(5) 0.004(4) 0.006(4) 0.006(4)
C9 0.057(6) 0.031(5) 0.050(5) 0.005(4) -0.001(4) 0.005(4)
C10 0.054(6) 0.032(5) 0.055(5) -0.004(4) 0.000(4) -0.001(4)
C11 0.087(8) 0.061(6) 0.030(4) -0.004(4) 0.013(4) 0.008(5)
C12 0.072(7) 0.054(6) 0.037(4) 0.016(4) -0.002(4) 0.013(5)
C13 0.066(7) 0.055(6) 0.051(5) 0.016(4) 0.007(5) 0.009(5)
C14 0.057(6) 0.060(6) 0.043(5) 0.016(4) 0.019(4) 0.005(5)
C15 0.044(5) 0.055(6) 0.058(5) 0.011(4) 0.020(4) 0.011(4)
C16 0.062(6) 0.062(6) 0.039(5) 0.004(4) 0.011(4) 0.022(5)
C17 0.100(9) 0.069(7) 0.054(6) -0.017(5) 0.009(6) -0.003(6)
C18 0.132(12) 0.125(12) 0.075(8) -0.044(8) -0.001(8) 0.015(10)
C19 0.085(10) 0.133(12) 0.106(10) -0.026(9) -0.010(8) -0.009(9)
C20 0.078(8) 0.089(9) 0.080(7) 0.019(6) 0.002(6) -0.031(7)
S3 0.130(4) 0.129(4) 0.158(4) 0.071(3) 0.061(3) 0.062(3)
O1 0.095(7) 0.124(8) 0.140(8) 0.038(6) 0.053(6) 0.067(6)
O2 0.125(10) 0.34(2) 0.34(2) 0.269(19) 0.110(12) 0.150(12)
O3 0.197(13) 0.118(10) 0.244(15) 0.062(10) 0.017(11) -0.043(9)
C22 0.093(9) 0.073(8) 0.084(8) -0.004(6) 0.015(7) -0.008(6)
Cl2 0.130(3) 0.086(2) 0.094(2) -0.0213(18) 0.009(2) -0.012(2)
Cl3 0.107(2) 0.0671(19) 0.091(2) -0.0174(15) 0.0092(17) 0.0087(16)
Cl4 0.123(3) 0.091(3) 0.138(3) 0.005(2) 0.010(3) 0.018(2)
C23 0.103(11) 0.089(10) 0.130(12) -0.016(8) 0.013(9) 0.016(8)
Cl5 0.158(4) 0.115(3) 0.160(4) -0.018(3) -0.014(3) 0.022(3)
Cl6 0.172(5) 0.191(5) 0.133(4) -0.060(4) -0.018(3) 0.039(4)
Cl7 0.145(4) 0.133(4) 0.218(6) -0.030(4) 0.058(4) 0.031(3)

loop_
_atom_type_symbol
_atom_type_description
_atom_type_scat_dispersion_real
_atom_type_scat_dispersion_imag
_atom_type_scat_source
C C 0.0033 0.0016 'International Tables Vol C Tables 4.2.6.8 and 6.1.1.4'
H H 0.0000 0.0000 'International Tables Vol C Tables 4.2.6.8 and 6.1.1.4'
N N 0.0061 0.0033 'International Tables Vol C Tables 4.2.6.8 and 6.1.1.4'
O O 0.0106 0.0060 'International Tables Vol C Tables 4.2.6.8 and 6.1.1.4'
F F 0.0171 0.0103 'International Tables Vol C Tables 4.2.6.8 and 6.1.1.4'
S S 0.1246 0.1234 'International Tables Vol C Tables 4.2.6.8 and 6.1.1.4'
Cl Cl 0.1484 0.1585 'International Tables Vol C Tables 4.2.6.8 and 6.1.1.4'
Ru Ru -1.2594 0.8363 'International Tables Vol C Tables 4.2.6.8 and 6.1.1.4'

loop_
_geom_angle_atom_site_label_1
_geom_angle_atom_site_label_2
_geom_angle_atom_site_label_3
_geom_angle
_geom_angle_site_symmetry_1
_geom_angle_site_symmetry_3
C15 Ru1 C13 65.8(3) . .
C15 Ru1 N2 89.8(3) . 7_566
C13 Ru1 N2 127.5(3) . 7_566
C15 Ru1 N1 127.4(3) . .
C13 Ru1 N1 146.0(3) . .
N2 Ru1 N1 86.0(2) 7_566 .
C15 Ru1 C16 36.9(3) . .
C13 Ru1 C16 78.4(4) . .
N2 Ru1 C16 109.8(3) 7_566 .
N1 Ru1 C16 96.9(3) . .
C15 Ru1 C12 78.4(4) . .
C13 Ru1 C12 37.5(3) . .
N2 Ru1 C12 164.1(3) 7_566 .
N1 Ru1 C12 109.6(3) . .
C16 Ru1 C12 66.5(3) . .
C15 Ru1 C14 37.2(3) . .
C13 Ru1 C14 37.2(3) . .
N2 Ru1 C14 96.2(3) 7_566 .
N1 Ru1 C14 164.2(3) . .
C16 Ru1 C14 67.6(4) . .
C12 Ru1 C14 68.0(4) . .
C15 Ru1 C11 66.8(4) . .
C13 Ru1 C11 66.9(4) . .
N2 Ru1 C11 145.6(3) 7_566 .
N1 Ru1 C11 88.8(3) . .
C16 Ru1 C11 37.3(3) . .
C12 Ru1 C11 36.8(3) . .
C14 Ru1 C11 80.5(4) . .
C15 Ru1 Cl1 143.1(3) . .
C13 Ru1 Cl1 86.4(3) . .
N2 Ru1 Cl1 88.66(17) 7_566 .
N1 Ru1 Cl1 89.25(18) . .
C16 Ru1 Cl1 160.8(2) . .
C12 Ru1 Cl1 94.3(3) . .
C14 Ru1 Cl1 106.4(3) . .
C11 Ru1 Cl1 125.3(3) . .
C3 S1 S2 104.6(3) . .
C6 S2 S1 105.0(3) . .
C1 N1 C5 116.4(7) . .
C1 N1 Ru1 122.6(5) . .
C5 N1 Ru1 120.7(5) . .
C9 N2 C8 116.3(7) . .
C9 N2 Ru1 124.2(5) . 7_566
C8 N2 Ru1 119.5(5) . 7_566
N1 C1 C2 123.4(8) . .
C1 C2 C3 118.1(8) . .
C4 C3 C2 119.7(8) . .
C4 C3 S1 125.4(7) . .
C2 C3 S1 114.9(6) . .
C3 C4 C5 120.3(8) . .
N1 C5 C4 122.0(8) . .
C10 C6 C7 117.1(8) . .
C10 C6 S2 116.7(6) . .
C7 C6 S2 126.2(6) . .
C8 C7 C6 120.4(7) . .
N2 C8 C7 122.9(8) . .
N2 C9 C10 123.5(8) . .
C9 C10 C6 119.7(8) . .
C12 C11 C16 117.6(10) . .
C12 C11 C17 122.0(10) . .
C16 C11 C17 120.4(9) . .
C12 C11 Ru1 70.4(5) . .
C16 C11 Ru1 69.8(5) . .
C17 C11 Ru1 130.0(6) . .
C13 C12 C11 119.6(9) . .
C13 C12 Ru1 69.7(5) . .
C11 C12 Ru1 72.8(5) . .
C14 C13 C12 123.7(9) . .
C14 C13 Ru1 73.1(5) . .
C12 C13 Ru1 72.9(5) . .
C15 C14 C13 114.6(9) . .
C15 C14 C20 121.9(9) . .
C13 C14 C20 123.5(9) . .
C15 C14 Ru1 69.2(5) . .
C13 C14 Ru1 69.7(5) . .
C20 C14 Ru1 131.3(7) . .
C16 C15 C14 124.5(9) . .
C16 C15 Ru1 73.3(5) . .
C14 C15 Ru1 73.6(5) . .
C15 C16 C11 120.0(9) . .
C15 C16 Ru1 69.8(5) . .
C11 C16 Ru1 73.0(5) . .
C19 C17 C11 117.9(10) . .
C19 C17 C18 112.1(10) . .
C11 C17 C18 106.0(10) . .
O2 S3 O1 114.6(7) . .
O2 S3 O3 120.9(11) . .
O1 S3 O3 115.5(8) . .
O2 S3 C21 99.0(14) . .
O1 S3 C21 105.0(11) . .
O3 S3 C21 96.5(12) . .
F1 C21 F3 103(3) . .
F1 C21 F2 106(2) . .
F3 C21 F2 117(3) . .
F1 C21 S3 116(3) . .
F3 C21 S3 109(2) . .
F2 C21 S3 107(2) . .
Cl3 C22 Cl2 111.6(7) . .
Cl3 C22 Cl4 110.8(7) . .
Cl2 C22 Cl4 108.8(7) . .
Cl7 C23 Cl5 109.2(8) . .
Cl7 C23 Cl6 110.5(9) . .
Cl5 C23 Cl6 106.9(8) . .

loop_
_geom_bond_atom_site_label_1
_geom_bond_atom_site_label_2
_geom_bond_distance
_geom_bond_site_symmetry_2
Ru1 C15 2.139(8) .
Ru1 C13 2.151(9) .
Ru1 N2 2.152(6) 7_566
Ru1 N1 2.156(6) .
Ru1 C16 2.183(8) .
Ru1 C12 2.193(8) .
Ru1 C14 2.195(8) .
Ru1 C11 2.224(8) .
Ru1 Cl1 2.405(2) .
S1 C3 1.804(8) .
S1 S2 2.031(4) .
S2 C6 1.773(8) .
N1 C1 1.332(10) .
N1 C5 1.359(10) .
N2 C9 1.345(10) .
N2 C8 1.347(9) .
N2 Ru1 2.152(6) 7_566
C1 C2 1.365(12) .
C2 C3 1.381(11) .
C3 C4 1.318(11) .
C4 C5 1.366(11) .
C6 C10 1.375(11) .
C6 C7 1.381(11) .
C7 C8 1.356(11) .
C9 C10 1.362(11) .
C11 C12 1.396(13) .
C11 C16 1.409(13) .
C11 C17 1.526(15) .
C12 C13 1.395(13) .
C13 C14 1.386(12) .
C14 C15 1.385(13) .
C14 C20 1.484(13) .
C15 C16 1.368(13) .
C17 C19 1.432(16) .
C17 C18 1.573(14) .
S3 O2 1.353(7) .
S3 O1 1.375(7) .
S3 O3 1.379(8) .
S3 C21 1.70(4) .
C21 F1 1.337(19) .
C21 F3 1.349(19) .
C21 F2 1.362(19) .
C22 Cl3 1.714(12) .
C22 Cl2 1.739(12) .
C22 Cl4 1.766(13) .
C23 Cl7 1.718(13) .
C23 Cl5 1.732(15) .
C23 Cl6 1.797(15) .
